data_4079016
loop_
_publ_author_name
'Li, Wenyi'
'Zhang, Zhongjian'
'Yao, Yingming'
'Zhang, Yong'
'Shen, Qi'

_publ_section_title
;
 Control of Conformations of Piperazidine-Bridged Bis(phenolato) Groups:
 Syntheses and Structures of Bimetallic and Monometallic Lanthanide Amides
 and Their Application in the Polymerization of Lactides
;
_journal_issue 9
_journal_name_full Organometallics
_journal_page_first 3499
_journal_paper_doi 10.1021/om201164t
_journal_volume 31
_journal_year 2012
_chemical_formula_moiety 'C66 H140 Cl2 Li2 N6 O4 Si8 Sm2, 2(C7 H8)'
_chemical_formula_sum 'C80 H156 Cl2 Li2 N6 O4 Si8 Sm2'
_chemical_formula_weight 1876.31
_chemical_name_systematic
; 
 ? 
;
_space_group_IT_number 14
_symmetry_cell_setting monoclinic
_symmetry_Int_Tables_number 14
_symmetry_space_group_name_Hall '-P 2yn'
_symmetry_space_group_name_H-M 'P 1 21/n 1'
_atom_sites_solution_hydrogens geom
_atom_sites_solution_primary direct
_atom_sites_solution_secondary difmap
_audit_creation_method SHELXL-97
_cell_angle_alpha 90.00
_cell_angle_beta 99.651(2)
_cell_angle_gamma 90.00
_cell_formula_units_Z 2
_cell_length_a 16.8041(10)
_cell_length_b 12.1432(7)
_cell_length_c 25.6713(16)
_cell_measurement_reflns_used 21064
_cell_measurement_temperature 223(2)
_cell_measurement_theta_max 27.5
_cell_measurement_theta_min 3.0
_cell_volume 5164.2(5)
_computing_cell_refinement CrystalClear
_computing_data_collection CrystalClear
_computing_data_reduction CrystalStructure
_computing_structure_refinement 'SHELXL-97 (Sheldrick, 1997)'
_computing_structure_solution 'SHELXS-97 (Sheldrick, 1990)'
_diffrn_ambient_temperature 223(2)
_diffrn_detector_area_resol_mean 14.63
_diffrn_measured_fraction_theta_full 0.996
_diffrn_measured_fraction_theta_max 0.996
_diffrn_measurement_device_type 'Rigaku Saturn'
_diffrn_measurement_method \w
_diffrn_radiation_monochromator graphite
_diffrn_radiation_source 'fine-focus sealed tube'
_diffrn_radiation_type MoK\a
_diffrn_radiation_wavelength 0.71075
_diffrn_reflns_av_R_equivalents 0.0405
_diffrn_reflns_av_sigmaI/netI 0.0891
_diffrn_reflns_limit_h_max 20
_diffrn_reflns_limit_h_min -20
_diffrn_reflns_limit_k_max 12
_diffrn_reflns_limit_k_min -14
_diffrn_reflns_limit_l_max 31
_diffrn_reflns_limit_l_min -28
_diffrn_reflns_number 25848
_diffrn_reflns_theta_full 25.50
_diffrn_reflns_theta_max 25.50
_diffrn_reflns_theta_min 3.03
_exptl_absorpt_coefficient_mu 1.313
_exptl_absorpt_correction_T_max 0.668
_exptl_absorpt_correction_T_min 0.431
_exptl_absorpt_correction_type multi-scan
_exptl_absorpt_process_details 'Jacobson, R. (1998) Private communication'
_exptl_crystal_colour colorless
_exptl_crystal_density_diffrn 1.207
_exptl_crystal_density_method 'not measured'
_exptl_crystal_description block
_exptl_crystal_F_000 1972
_exptl_crystal_size_max 0.60
_exptl_crystal_size_mid 0.58
_exptl_crystal_size_min 0.32
_refine_diff_density_max 0.873
_refine_diff_density_min -0.932
_refine_diff_density_rms 0.081
_refine_ls_extinction_method none
_refine_ls_goodness_of_fit_ref 1.135
_refine_ls_hydrogen_treatment constr
_refine_ls_matrix_type full
_refine_ls_number_parameters 463
_refine_ls_number_reflns 9580
_refine_ls_number_restraints 30
_refine_ls_restrained_S_all 1.150
_refine_ls_R_factor_all 0.0568
_refine_ls_R_factor_gt 0.0481
_refine_ls_shift/su_max 0.003
_refine_ls_shift/su_mean 0.000
_refine_ls_structure_factor_coef Fsqd
_refine_ls_weighting_details 'calc w=1/[\s^2^(Fo^2^)+(0.0395P)^2^+4.7927P] where P=(Fo^2^+2Fc^2^)/3'
_refine_ls_weighting_scheme calc
_refine_ls_wR_factor_gt 0.1065
_refine_ls_wR_factor_ref 0.1129
_reflns_number_gt 8472
_reflns_number_total 9580
_reflns_threshold_expression >2sigma(I)
_cod_data_source_file om201164t_si_001.cif
_cod_data_source_block complex4
_cod_original_sg_symbol_H-M 'P 21/n'
_cod_database_code 4079016

loop_
_symmetry_equiv_pos_as_xyz
'x, y, z'
'-x+1/2, y+1/2, -z+1/2'
'-x, -y, -z'
'x-1/2, -y-1/2, z-1/2'

loop_
_atom_site_label
_atom_site_type_symbol
_atom_site_fract_x
_atom_site_fract_y
_atom_site_fract_z
_atom_site_U_iso_or_equiv
_atom_site_adp_type
_atom_site_occupancy
_atom_site_symmetry_multiplicity
_atom_site_calc_flag
_atom_site_refinement_flags
_atom_site_disorder_assembly
_atom_site_disorder_group
Sm1 Sm 0.292397(13) 0.816195(19) 0.581093(9) 0.03811(9) Uani 1 1 d . . .
Cl1 Cl 0.13594(7) 0.75809(11) 0.57249(5) 0.0556(3) Uani 1 1 d . . .
Si1 Si 0.49484(9) 0.74818(14) 0.62641(6) 0.0586(4) Uani 1 1 d . . .
Si2 Si 0.37991(9) 0.56049(11) 0.60152(6) 0.0532(4) Uani 1 1 d . . .
Si3 Si 0.33026(9) 1.09321(12) 0.62349(7) 0.0615(4) Uani 1 1 d . . .
Si4 Si 0.26308(10) 0.92738(13) 0.69285(6) 0.0588(4) Uani 1 1 d . . .
O1 O 0.25236(17) 0.8662(2) 0.49823(11) 0.0391(7) Uani 1 1 d . . .
O2 O 0.0780(2) 0.7451(3) 0.43286(15) 0.0632(10) Uani 1 1 d . . .
N1 N 0.0834(2) 0.9958(3) 0.49157(13) 0.0382(8) Uani 1 1 d . . .
N2 N 0.4001(2) 0.6991(3) 0.60199(15) 0.0458(9) Uani 1 1 d . . .
N3 N 0.2985(2) 0.9630(3) 0.63613(15) 0.0469(9) Uani 1 1 d . . .
C1 C 0.2447(2) 0.9115(4) 0.44935(16) 0.0379(10) Uani 1 1 d . . .
C2 C 0.2809(3) 0.8674(4) 0.40856(17) 0.0416(10) Uani 1 1 d . . .
C3 C 0.2623(3) 0.9155(4) 0.35897(17) 0.0439(11) Uani 1 1 d . . .
H3 H 0.2855 0.8849 0.3314 0.053 Uiso 1 1 calc R . .
C4 C 0.2118(3) 1.0056(4) 0.34733(17) 0.0433(11) Uani 1 1 d . A .
C5 C 0.1810(3) 1.0519(4) 0.38923(17) 0.0423(10) Uani 1 1 d . . .
H5 H 0.1493 1.1159 0.3834 0.051 Uiso 1 1 calc R . .
C6 C 0.1958(2) 1.0066(4) 0.43947(16) 0.0366(9) Uani 1 1 d . . .
C7 C 0.1575(3) 1.0546(4) 0.48309(17) 0.0407(10) Uani 1 1 d . . .
H7A H 0.1967 1.0529 0.5160 0.049 Uiso 1 1 calc R . .
H7B H 0.1440 1.1319 0.4748 0.049 Uiso 1 1 calc R . .
C8 C 0.0162(3) 1.0208(4) 0.44891(17) 0.0430(11) Uani 1 1 d . . .
H8A H 0.0295 0.9953 0.4152 0.052 Uiso 1 1 calc R . .
H8B H 0.0081 1.1007 0.4466 0.052 Uiso 1 1 calc R . .
C9 C -0.0605(2) 0.9663(4) 0.45824(16) 0.0414(10) Uani 1 1 d . . .
H9A H -0.1041 0.9835 0.4289 0.050 Uiso 1 1 calc R . .
H9B H -0.0531 0.8862 0.4594 0.050 Uiso 1 1 calc R . .
C10 C 0.3389(3) 0.7684(4) 0.41813(19) 0.0517(12) Uani 1 1 d . . .
C13 C 0.4114(3) 0.7995(5) 0.4593(2) 0.0629(15) Uani 1 1 d . . .
H13A H 0.3936 0.8166 0.4924 0.094 Uiso 1 1 calc R . .
H13B H 0.4378 0.8634 0.4473 0.094 Uiso 1 1 calc R . .
H13C H 0.4490 0.7383 0.4645 0.094 Uiso 1 1 calc R . .
C11 C 0.3703(4) 0.7349(6) 0.3674(2) 0.088(2) Uani 1 1 d . . .
H11A H 0.4074 0.6736 0.3749 0.133 Uiso 1 1 calc R . .
H11B H 0.3980 0.7968 0.3546 0.133 Uiso 1 1 calc R . .
H11C H 0.3252 0.7131 0.3406 0.133 Uiso 1 1 calc R . .
C12 C 0.2959(4) 0.6679(4) 0.4361(2) 0.0683(16) Uani 1 1 d . . .
H12A H 0.3308 0.6040 0.4373 0.102 Uiso 1 1 calc R . .
H12B H 0.2465 0.6545 0.4114 0.102 Uiso 1 1 calc R . .
H12C H 0.2830 0.6814 0.4710 0.102 Uiso 1 1 calc R . .
C14 C 0.1934(3) 1.0562(4) 0.29194(19) 0.0552(13) Uani 1 1 d D . .
C15 C 0.1731(10) 0.9626(12) 0.2519(5) 0.087(2) Uani 0.50 1 d PD A 1
H15A H 0.1541 0.9932 0.2172 0.130 Uiso 0.50 1 calc PR A 1
H15B H 0.1313 0.9165 0.2624 0.130 Uiso 0.50 1 calc PR A 1
H15C H 0.2210 0.9186 0.2509 0.130 Uiso 0.50 1 calc PR A 1
C15' C 0.2086(9) 0.9785(13) 0.2488(5) 0.087(2) Uani 0.50 1 d PD A 2
H15D H 0.1806 1.0050 0.2150 0.130 Uiso 0.50 1 calc PR A 2
H15E H 0.1888 0.9057 0.2556 0.130 Uiso 0.50 1 calc PR A 2
H15F H 0.2660 0.9747 0.2481 0.130 Uiso 0.50 1 calc PR A 2
C16 C 0.2682(8) 1.1175(12) 0.2802(5) 0.087(2) Uani 0.50 1 d PD A 1
H16A H 0.3104 1.0648 0.2767 0.130 Uiso 0.50 1 calc PR A 1
H16B H 0.2873 1.1679 0.3089 0.130 Uiso 0.50 1 calc PR A 1
H16C H 0.2543 1.1587 0.2476 0.130 Uiso 0.50 1 calc PR A 1
C16' C 0.2373(9) 1.1651(10) 0.2917(5) 0.087(2) Uani 0.50 1 d PD A 2
H16D H 0.2945 1.1539 0.3041 0.130 Uiso 0.50 1 calc PR A 2
H16E H 0.2163 1.2167 0.3148 0.130 Uiso 0.50 1 calc PR A 2
H16F H 0.2293 1.1944 0.2560 0.130 Uiso 0.50 1 calc PR A 2
C17 C 0.1211(8) 1.1323(12) 0.2832(6) 0.087(2) Uani 0.50 1 d PD A 1
H17A H 0.1060 1.1477 0.2458 0.130 Uiso 0.50 1 calc PR A 1
H17B H 0.1346 1.2007 0.3022 0.130 Uiso 0.50 1 calc PR A 1
H17C H 0.0762 1.0974 0.2961 0.130 Uiso 0.50 1 calc PR A 1
C17' C 0.1014(8) 1.0769(12) 0.2792(5) 0.087(2) Uani 0.50 1 d PD A 2
H17D H 0.0861 1.0941 0.2420 0.130 Uiso 0.50 1 calc PR A 2
H17E H 0.0874 1.1382 0.3002 0.130 Uiso 0.50 1 calc PR A 2
H17F H 0.0729 1.0115 0.2875 0.130 Uiso 0.50 1 calc PR A 2
C18 C 0.5112(4) 0.8858(5) 0.5980(3) 0.091(2) Uani 1 1 d . . .
H18A H 0.5161 0.8777 0.5611 0.137 Uiso 1 1 calc R . .
H18B H 0.5603 0.9182 0.6172 0.137 Uiso 1 1 calc R . .
H18C H 0.4657 0.9333 0.6009 0.137 Uiso 1 1 calc R . .
C19 C 0.5781(3) 0.6577(6) 0.6119(3) 0.091(2) Uani 1 1 d . . .
H19A H 0.5766 0.5882 0.6304 0.136 Uiso 1 1 calc R . .
H19B H 0.6296 0.6935 0.6237 0.136 Uiso 1 1 calc R . .
H19C H 0.5714 0.6442 0.5742 0.136 Uiso 1 1 calc R . .
C20 C 0.5088(4) 0.7695(6) 0.6993(2) 0.086(2) Uani 1 1 d . . .
H20A H 0.4740 0.8287 0.7072 0.129 Uiso 1 1 calc R . .
H20B H 0.5647 0.7885 0.7124 0.129 Uiso 1 1 calc R . .
H20C H 0.4952 0.7022 0.7163 0.129 Uiso 1 1 calc R . .
C21 C 0.2695(4) 0.5380(5) 0.5845(2) 0.0714(16) Uani 1 1 d . . .
H21A H 0.2432 0.5674 0.6123 0.107 Uiso 1 1 calc R . .
H21B H 0.2585 0.4598 0.5806 0.107 Uiso 1 1 calc R . .
H21C H 0.2489 0.5752 0.5515 0.107 Uiso 1 1 calc R . .
C22 C 0.4128(4) 0.4935(5) 0.6669(2) 0.088(2) Uani 1 1 d . . .
H22A H 0.4710 0.4989 0.6765 0.133 Uiso 1 1 calc R . .
H22B H 0.3971 0.4165 0.6648 0.133 Uiso 1 1 calc R . .
H22C H 0.3874 0.5301 0.6935 0.133 Uiso 1 1 calc R . .
C23 C 0.4248(4) 0.4799(5) 0.5513(2) 0.0770(18) Uani 1 1 d . . .
H23A H 0.4090 0.5129 0.5167 0.115 Uiso 1 1 calc R . .
H23B H 0.4054 0.4045 0.5506 0.115 Uiso 1 1 calc R . .
H23C H 0.4832 0.4804 0.5606 0.115 Uiso 1 1 calc R . .
C24 C 0.3586(3) 1.1012(5) 0.5564(2) 0.0763(18) Uani 1 1 d . . .
H24A H 0.3241 1.0526 0.5325 0.114 Uiso 1 1 calc R . .
H24B H 0.4144 1.0788 0.5583 0.114 Uiso 1 1 calc R . .
H24C H 0.3521 1.1762 0.5435 0.114 Uiso 1 1 calc R . .
C25 C 0.4206(4) 1.1406(6) 0.6707(3) 0.100(2) Uani 1 1 d . . .
H25A H 0.4051 1.1572 0.7045 0.151 Uiso 1 1 calc R . .
H25B H 0.4426 1.2062 0.6568 0.151 Uiso 1 1 calc R . .
H25C H 0.4612 1.0830 0.6752 0.151 Uiso 1 1 calc R . .
C26 C 0.2500(4) 1.1999(5) 0.6261(3) 0.091(2) Uani 1 1 d . . .
H26A H 0.2018 1.1805 0.6014 0.137 Uiso 1 1 calc R . .
H26B H 0.2694 1.2713 0.6168 0.137 Uiso 1 1 calc R . .
H26C H 0.2372 1.2031 0.6616 0.137 Uiso 1 1 calc R . .
C27 C 0.1560(4) 0.9696(6) 0.6922(2) 0.086(2) Uani 1 1 d . . .
H27A H 0.1522 1.0493 0.6913 0.129 Uiso 1 1 calc R . .
H27B H 0.1380 0.9423 0.7238 0.129 Uiso 1 1 calc R . .
H27C H 0.1222 0.9391 0.6613 0.129 Uiso 1 1 calc R . .
C28 C 0.3234(5) 0.9806(6) 0.7556(2) 0.094(2) Uani 1 1 d . . .
H28A H 0.3786 0.9547 0.7589 0.140 Uiso 1 1 calc R . .
H28B H 0.3000 0.9543 0.7854 0.140 Uiso 1 1 calc R . .
H28C H 0.3228 1.0605 0.7552 0.140 Uiso 1 1 calc R . .
C29 C 0.2675(4) 0.7724(5) 0.6997(2) 0.0668(15) Uani 1 1 d . . .
H29A H 0.2275 0.7394 0.6726 0.100 Uiso 1 1 calc R . .
H29B H 0.2565 0.7516 0.7343 0.100 Uiso 1 1 calc R . .
H29C H 0.3209 0.7467 0.6958 0.100 Uiso 1 1 calc R . .
C30 C 0.0344(4) 0.6481(6) 0.4407(3) 0.090(2) Uani 1 1 d . . .
H30A H 0.0143 0.6513 0.4744 0.108 Uiso 1 1 calc R . .
H30B H 0.0685 0.5827 0.4406 0.108 Uiso 1 1 calc R . .
C31 C -0.0348(4) 0.6457(6) 0.3948(4) 0.105(3) Uani 1 1 d . . .
H31A H -0.0444 0.5705 0.3813 0.126 Uiso 1 1 calc R . .
H31B H -0.0844 0.6733 0.4055 0.126 Uiso 1 1 calc R . .
C32 C -0.0098(5) 0.7174(8) 0.3544(3) 0.1073(18) Uani 1 1 d . . .
H32A H -0.0076 0.6756 0.3220 0.129 Uiso 1 1 calc R . .
H32B H -0.0483 0.7781 0.3459 0.129 Uiso 1 1 calc R . .
C33 C 0.0699(5) 0.7601(8) 0.3762(3) 0.1073(18) Uani 1 1 d . . .
H33A H 0.1120 0.7193 0.3622 0.129 Uiso 1 1 calc R . .
H33B H 0.0741 0.8382 0.3675 0.129 Uiso 1 1 calc R . .
Li1 Li 0.1290(4) 0.8361(6) 0.4893(3) 0.0425(18) Uani 1 1 d . . .
C34 C 0.1524(8) 0.3785(10) 0.4089(5) 0.0838(15) Uiso 0.50 1 d PD B 1
C35 C 0.0701(8) 0.3470(12) 0.4006(6) 0.0838(15) Uiso 0.50 1 d PD B 1
C36 C 0.0132(9) 0.3565(11) 0.3531(5) 0.0838(15) Uiso 0.50 1 d PD B 1
C37 C 0.0436(8) 0.4108(11) 0.3159(5) 0.0838(15) Uiso 0.50 1 d PD B 1
C38 C 0.1229(8) 0.4470(11) 0.3190(6) 0.0838(15) Uiso 0.50 1 d PD B 1
C39 C 0.1784(9) 0.4288(15) 0.3638(6) 0.0838(15) Uiso 0.50 1 d PD B 1
C40 C 0.2145(8) 0.3644(12) 0.4579(5) 0.0838(15) Uiso 0.50 1 d PD B 1
C34' C 0.1176(8) 0.3962(11) 0.3504(5) 0.0932(17) Uiso 0.50 1 d PD C 2
C35' C 0.0532(10) 0.3610(12) 0.3742(6) 0.0932(17) Uiso 0.50 1 d PD C 2
C36' C 0.0715(9) 0.3452(12) 0.4273(6) 0.0932(17) Uiso 0.50 1 d PD C 2
C37' C 0.1461(8) 0.3657(12) 0.4594(6) 0.0932(17) Uiso 0.50 1 d PD C 2
C38' C 0.2090(9) 0.3974(13) 0.4308(6) 0.0932(17) Uiso 0.50 1 d PD C 2
C39' C 0.1949(9) 0.4164(16) 0.3774(6) 0.0932(17) Uiso 0.50 1 d PD C 2
C40' C 0.0827(9) 0.4181(12) 0.2924(5) 0.0932(17) Uiso 0.50 1 d PD C 2

loop_
_atom_site_aniso_label
_atom_site_aniso_U_11
_atom_site_aniso_U_22
_atom_site_aniso_U_33
_atom_site_aniso_U_23
_atom_site_aniso_U_13
_atom_site_aniso_U_12
Sm1 0.03550(14) 0.04294(15) 0.03515(14) 0.00223(10) 0.00380(10) 0.00625(10)
Cl1 0.0418(6) 0.0634(8) 0.0623(8) 0.0174(6) 0.0108(6) 0.0009(6)
Si1 0.0435(8) 0.0729(10) 0.0563(9) -0.0022(8) -0.0009(7) 0.0114(7)
Si2 0.0605(8) 0.0458(8) 0.0523(8) 0.0043(7) 0.0071(7) 0.0143(7)
Si3 0.0583(9) 0.0437(8) 0.0751(11) -0.0006(7) -0.0107(8) -0.0047(7)
Si4 0.0722(10) 0.0632(9) 0.0406(8) -0.0030(7) 0.0086(7) 0.0150(8)
O1 0.0385(16) 0.0448(17) 0.0349(16) 0.0025(13) 0.0087(13) 0.0043(14)
O2 0.060(2) 0.061(2) 0.064(2) -0.0165(19) -0.0030(19) -0.0043(19)
N1 0.0361(19) 0.045(2) 0.0339(19) -0.0036(16) 0.0067(16) 0.0048(17)
N2 0.043(2) 0.047(2) 0.047(2) 0.0068(18) 0.0054(18) 0.0094(18)
N3 0.051(2) 0.042(2) 0.046(2) -0.0003(18) 0.0045(19) 0.0021(18)
C1 0.034(2) 0.047(3) 0.032(2) 0.001(2) 0.0060(18) -0.002(2)
C2 0.037(2) 0.049(3) 0.040(2) 0.000(2) 0.009(2) 0.005(2)
C3 0.049(3) 0.051(3) 0.032(2) -0.002(2) 0.008(2) 0.007(2)
C4 0.046(3) 0.047(3) 0.035(2) 0.003(2) 0.003(2) -0.002(2)
C5 0.041(2) 0.042(2) 0.043(3) 0.007(2) 0.002(2) 0.003(2)
C6 0.033(2) 0.040(2) 0.037(2) -0.0047(19) 0.0062(18) 0.0004(19)
C7 0.041(2) 0.040(2) 0.040(2) -0.003(2) 0.005(2) 0.004(2)
C8 0.045(2) 0.052(3) 0.032(2) 0.000(2) 0.006(2) 0.012(2)
C9 0.037(2) 0.051(3) 0.035(2) -0.007(2) 0.0040(19) 0.008(2)
C10 0.051(3) 0.059(3) 0.046(3) -0.005(2) 0.011(2) 0.013(3)
C13 0.044(3) 0.080(4) 0.066(4) 0.007(3) 0.012(3) 0.016(3)
C11 0.107(5) 0.100(5) 0.066(4) -0.007(4) 0.034(4) 0.057(4)
C12 0.071(4) 0.048(3) 0.082(4) -0.005(3) -0.001(3) 0.012(3)
C14 0.062(3) 0.060(3) 0.040(3) 0.004(2) 0.001(2) 0.003(3)
C15 0.110(6) 0.094(5) 0.051(3) 0.016(3) 0.000(3) -0.014(4)
C15' 0.110(6) 0.094(5) 0.051(3) 0.016(3) 0.000(3) -0.014(4)
C16 0.110(6) 0.094(5) 0.051(3) 0.016(3) 0.000(3) -0.014(4)
C16' 0.110(6) 0.094(5) 0.051(3) 0.016(3) 0.000(3) -0.014(4)
C17 0.110(6) 0.094(5) 0.051(3) 0.016(3) 0.000(3) -0.014(4)
C17' 0.110(6) 0.094(5) 0.051(3) 0.016(3) 0.000(3) -0.014(4)
C18 0.077(4) 0.079(4) 0.108(5) 0.002(4) -0.014(4) -0.019(4)
C19 0.051(3) 0.115(6) 0.104(5) -0.021(4) 0.009(4) 0.018(4)
C20 0.064(4) 0.124(6) 0.065(4) -0.014(4) -0.004(3) 0.008(4)
C21 0.083(4) 0.048(3) 0.083(4) -0.005(3) 0.013(3) 0.009(3)
C22 0.126(6) 0.065(4) 0.072(4) 0.025(3) 0.012(4) 0.022(4)
C23 0.089(4) 0.066(4) 0.078(4) -0.007(3) 0.019(4) 0.024(3)
C24 0.057(3) 0.077(4) 0.091(5) 0.032(4) 0.000(3) -0.014(3)
C25 0.089(5) 0.093(5) 0.104(6) -0.017(4) -0.028(4) -0.012(4)
C26 0.096(5) 0.050(3) 0.121(6) -0.009(4) -0.001(5) 0.016(3)
C27 0.091(5) 0.112(5) 0.061(4) 0.010(4) 0.029(3) 0.042(4)
C28 0.136(6) 0.090(5) 0.049(4) -0.014(3) -0.003(4) 0.023(5)
C29 0.083(4) 0.071(4) 0.050(3) 0.008(3) 0.022(3) -0.003(3)
C30 0.103(5) 0.071(4) 0.091(5) -0.013(4) 0.002(4) -0.013(4)
C31 0.064(4) 0.086(5) 0.155(8) -0.028(5) -0.011(5) -0.007(4)
C32 0.100(4) 0.143(5) 0.072(3) -0.017(3) -0.007(3) -0.012(4)
C33 0.100(4) 0.143(5) 0.072(3) -0.017(3) -0.007(3) -0.012(4)
Li1 0.030(4) 0.051(4) 0.045(4) -0.006(4) 0.001(3) -0.005(3)

loop_
_atom_type_symbol
_atom_type_description
_atom_type_scat_dispersion_real
_atom_type_scat_dispersion_imag
_atom_type_scat_source
C C 0.0033 0.0016 'International Tables Vol C Tables 4.2.6.8 and 6.1.1.4'
H H 0.0000 0.0000 'International Tables Vol C Tables 4.2.6.8 and 6.1.1.4'
N N 0.0061 0.0033 'International Tables Vol C Tables 4.2.6.8 and 6.1.1.4'
O O 0.0106 0.0060 'International Tables Vol C Tables 4.2.6.8 and 6.1.1.4'
Sm Sm -0.1638 3.4418 'International Tables Vol C Tables 4.2.6.8 and 6.1.1.4'
Li Li -0.0003 0.0001 'International Tables Vol C Tables 4.2.6.8 and 6.1.1.4'
Si Si 0.0817 0.0704 'International Tables Vol C Tables 4.2.6.8 and 6.1.1.4'
Cl Cl 0.1484 0.1585 'International Tables Vol C Tables 4.2.6.8 and 6.1.1.4'

loop_
_geom_angle_atom_site_label_1
_geom_angle_atom_site_label_2
_geom_angle_atom_site_label_3
_geom_angle
_geom_angle_site_symmetry_1
_geom_angle_site_symmetry_3
O1 Sm1 N3 111.04(12) . .
O1 Sm1 N2 119.83(12) . .
N3 Sm1 N2 112.98(14) . .
O1 Sm1 Cl1 81.80(8) . .
N3 Sm1 Cl1 101.46(10) . .
N2 Sm1 Cl1 125.29(10) . .
O1 Sm1 Si4 131.56(8) . .
N3 Sm1 Si4 29.44(10) . .
N2 Sm1 Si4 106.19(10) . .
Cl1 Sm1 Si4 83.80(4) . .
O1 Sm1 Li1 38.00(15) . .
N3 Sm1 Li1 109.35(16) . .
N2 Sm1 Li1 137.65(17) . .
Cl1 Sm1 Li1 43.95(13) . .
Si4 Sm1 Li1 111.32(13) . .
O1 Sm1 Si2 116.70(8) . .
N3 Sm1 Si2 129.93(10) . .
N2 Sm1 Si2 26.34(10) . .
Cl1 Sm1 Si2 99.35(4) . .
Si4 Sm1 Si2 111.18(4) . .
Li1 Sm1 Si2 117.17(13) . .
Li1 Cl1 Sm1 82.34(17) . .
N2 Si1 C18 110.9(2) . .
N2 Si1 C19 113.8(3) . .
C18 Si1 C19 106.6(3) . .
N2 Si1 C20 111.6(3) . .
C18 Si1 C20 105.5(3) . .
C19 Si1 C20 108.0(3) . .
N2 Si2 C21 109.6(2) . .
N2 Si2 C22 113.2(3) . .
C21 Si2 C22 106.4(3) . .
N2 Si2 C23 114.5(3) . .
C21 Si2 C23 105.3(3) . .
C22 Si2 C23 107.4(3) . .
N2 Si2 Sm1 36.35(13) . .
C21 Si2 Sm1 73.21(18) . .
C22 Si2 Sm1 125.9(2) . .
C23 Si2 Sm1 125.3(2) . .
N3 Si3 C24 111.0(2) . .
N3 Si3 C25 113.9(3) . .
C24 Si3 C25 106.1(3) . .
N3 Si3 C26 112.3(3) . .
C24 Si3 C26 107.1(3) . .
C25 Si3 C26 105.9(3) . .
N3 Si4 C27 113.2(2) . .
N3 Si4 C28 115.4(3) . .
C27 Si4 C28 107.1(3) . .
N3 Si4 C29 108.4(2) . .
C27 Si4 C29 107.3(3) . .
C28 Si4 C29 104.9(3) . .
N3 Si4 Sm1 40.42(13) . .
C27 Si4 Sm1 113.0(2) . .
C28 Si4 Sm1 139.2(2) . .
C29 Si4 Sm1 70.26(17) . .
C1 O1 Li1 91.8(3) . .
C1 O1 Sm1 165.9(3) . .
Li1 O1 Sm1 101.2(2) . .
C30 O2 C33 106.4(5) . .
C30 O2 Li1 123.3(4) . .
C33 O2 Li1 130.1(5) . .
C8 N1 C9 107.8(3) . 3_576
C8 N1 C7 110.6(3) . .
C9 N1 C7 109.0(3) 3_576 .
C8 N1 Li1 114.3(3) . .
C9 N1 Li1 117.6(3) 3_576 .
C7 N1 Li1 97.1(3) . .
Si1 N2 Si2 120.9(2) . .
Si1 N2 Sm1 121.2(2) . .
Si2 N2 Sm1 117.3(2) . .
Si3 N3 Si4 123.7(2) . .
Si3 N3 Sm1 126.1(2) . .
Si4 N3 Sm1 110.14(19) . .
O1 C1 C2 123.4(4) . .
O1 C1 C6 117.3(4) . .
C2 C1 C6 119.3(4) . .
O1 C1 Li1 55.6(3) . .
C2 C1 Li1 128.8(4) . .
C6 C1 Li1 84.5(3) . .
C3 C2 C1 117.7(4) . .
C3 C2 C10 120.9(4) . .
C1 C2 C10 121.4(4) . .
C4 C3 C2 124.5(4) . .
C4 C3 H3 117.8 . .
C2 C3 H3 117.8 . .
C3 C4 C5 116.5(4) . .
C3 C4 C14 122.5(4) . .
C5 C4 C14 120.9(4) . .
C6 C5 C4 121.9(4) . .
C6 C5 H5 119.1 . .
C4 C5 H5 119.1 . .
C5 C6 C1 119.9(4) . .
C5 C6 C7 120.5(4) . .
C1 C6 C7 119.5(4) . .
C5 C6 Li1 134.8(3) . .
C1 C6 Li1 64.9(3) . .
C7 C6 Li1 71.8(3) . .
N1 C7 C6 113.4(3) . .
N1 C7 H7A 108.9 . .
C6 C7 H7A 108.9 . .
N1 C7 H7B 108.9 . .
C6 C7 H7B 108.9 . .
H7A C7 H7B 107.7 . .
N1 C8 C9 111.3(4) . .
N1 C8 H8A 109.4 . .
C9 C8 H8A 109.4 . .
N1 C8 H8B 109.4 . .
C9 C8 H8B 109.4 . .
H8A C8 H8B 108.0 . .
N1 C9 C8 110.9(4) 3_576 .
N1 C9 H9A 109.5 3_576 .
C8 C9 H9A 109.5 . .
N1 C9 H9B 109.5 3_576 .
C8 C9 H9B 109.5 . .
H9A C9 H9B 108.0 . .
C13 C10 C12 110.7(4) . .
C13 C10 C11 107.8(5) . .
C12 C10 C11 106.9(5) . .
C13 C10 C2 109.2(4) . .
C12 C10 C2 110.6(4) . .
C11 C10 C2 111.6(4) . .
C10 C13 H13A 109.5 . .
C10 C13 H13B 109.5 . .
H13A C13 H13B 109.5 . .
C10 C13 H13C 109.5 . .
H13A C13 H13C 109.5 . .
H13B C13 H13C 109.5 . .
C10 C11 H11A 109.5 . .
C10 C11 H11B 109.5 . .
H11A C11 H11B 109.5 . .
C10 C11 H11C 109.5 . .
H11A C11 H11C 109.5 . .
H11B C11 H11C 109.5 . .
C10 C12 H12A 109.5 . .
C10 C12 H12B 109.5 . .
H12A C12 H12B 109.5 . .
C10 C12 H12C 109.5 . .
H12A C12 H12C 109.5 . .
H12B C12 H12C 109.5 . .
C15' C14 C17 120.2(10) . .
C15' C14 C16' 113.6(8) . .
C17 C14 C16' 81.2(9) . .
C15' C14 C15 24.5(8) . .
C17 C14 C15 105.7(9) . .
C16' C14 C15 134.4(9) . .
C15' C14 C4 113.4(7) . .
C17 C14 C4 114.4(6) . .
C16' C14 C4 109.4(6) . .
C15 C14 C4 108.2(7) . .
C15' C14 C16 85.1(8) . .
C17 C14 C16 109.8(9) . .
C16' C14 C16 32.8(7) . .
C15 C14 C16 109.1(8) . .
C4 C14 C16 109.4(6) . .
C15' C14 C17' 103.4(9) . .
C17 C14 C17' 28.3(7) . .
C16' C14 C17' 109.1(9) . .
C15 C14 C17' 82.9(9) . .
C4 C14 C17' 107.5(6) . .
C16 C14 C17' 134.6(9) . .
C14 C15 H15A 109.5 . .
C14 C15 H15B 109.5 . .
C14 C15 H15C 109.5 . .
C14 C15' H15D 109.5 . .
C14 C15' H15E 109.5 . .
H15D C15' H15E 109.5 . .
C14 C15' H15F 109.5 . .
H15D C15' H15F 109.5 . .
H15E C15' H15F 109.5 . .
C14 C16 H16A 109.5 . .
C14 C16 H16B 109.5 . .
C14 C16 H16C 109.5 . .
C14 C16' H16D 109.5 . .
C14 C16' H16E 109.5 . .
H16D C16' H16E 109.5 . .
C14 C16' H16F 109.5 . .
H16D C16' H16F 109.5 . .
H16E C16' H16F 109.5 . .
C14 C17 H17A 109.5 . .
C14 C17 H17B 109.5 . .
C14 C17 H17C 109.5 . .
C14 C17' H17D 109.5 . .
C14 C17' H17E 109.5 . .
H17D C17' H17E 109.5 . .
C14 C17' H17F 109.5 . .
H17D C17' H17F 109.5 . .
H17E C17' H17F 109.5 . .
Si1 C18 H18A 109.5 . .
Si1 C18 H18B 109.5 . .
H18A C18 H18B 109.5 . .
Si1 C18 H18C 109.5 . .
H18A C18 H18C 109.5 . .
H18B C18 H18C 109.5 . .
Si1 C19 H19A 109.5 . .
Si1 C19 H19B 109.5 . .
H19A C19 H19B 109.5 . .
Si1 C19 H19C 109.5 . .
H19A C19 H19C 109.5 . .
H19B C19 H19C 109.5 . .
Si1 C20 H20A 109.5 . .
Si1 C20 H20B 109.5 . .
H20A C20 H20B 109.5 . .
Si1 C20 H20C 109.5 . .
H20A C20 H20C 109.5 . .
H20B C20 H20C 109.5 . .
Si2 C21 H21A 109.5 . .
Si2 C21 H21B 109.5 . .
H21A C21 H21B 109.5 . .
Si2 C21 H21C 109.5 . .
H21A C21 H21C 109.5 . .
H21B C21 H21C 109.5 . .
Si2 C22 H22A 109.5 . .
Si2 C22 H22B 109.5 . .
H22A C22 H22B 109.5 . .
Si2 C22 H22C 109.5 . .
H22A C22 H22C 109.5 . .
H22B C22 H22C 109.5 . .
Si2 C23 H23A 109.5 . .
Si2 C23 H23B 109.5 . .
H23A C23 H23B 109.5 . .
Si2 C23 H23C 109.5 . .
H23A C23 H23C 109.5 . .
H23B C23 H23C 109.5 . .
Si3 C24 H24A 109.5 . .
Si3 C24 H24B 109.5 . .
H24A C24 H24B 109.5 . .
Si3 C24 H24C 109.5 . .
H24A C24 H24C 109.5 . .
H24B C24 H24C 109.5 . .
Si3 C25 H25A 109.5 . .
Si3 C25 H25B 109.5 . .
H25A C25 H25B 109.5 . .
Si3 C25 H25C 109.5 . .
H25A C25 H25C 109.5 . .
H25B C25 H25C 109.5 . .
Si3 C26 H26A 109.5 . .
Si3 C26 H26B 109.5 . .
H26A C26 H26B 109.5 . .
Si3 C26 H26C 109.5 . .
H26A C26 H26C 109.5 . .
H26B C26 H26C 109.5 . .
Si4 C27 H27A 109.5 . .
Si4 C27 H27B 109.5 . .
H27A C27 H27B 109.5 . .
Si4 C27 H27C 109.5 . .
H27A C27 H27C 109.5 . .
H27B C27 H27C 109.5 . .
Si4 C28 H28A 109.5 . .
Si4 C28 H28B 109.5 . .
H28A C28 H28B 109.5 . .
Si4 C28 H28C 109.5 . .
H28A C28 H28C 109.5 . .
H28B C28 H28C 109.5 . .
Si4 C29 H29A 109.5 . .
Si4 C29 H29B 109.5 . .
H29A C29 H29B 109.5 . .
Si4 C29 H29C 109.5 . .
H29A C29 H29C 109.5 . .
H29B C29 H29C 109.5 . .
O2 C30 C31 104.7(6) . .
O2 C30 H30A 110.8 . .
C31 C30 H30A 110.8 . .
O2 C30 H30B 110.8 . .
C31 C30 H30B 110.8 . .
H30A C30 H30B 108.9 . .
C32 C31 C30 105.4(6) . .
C32 C31 H31A 110.7 . .
C30 C31 H31A 110.7 . .
C32 C31 H31B 110.7 . .
C30 C31 H31B 110.7 . .
H31A C31 H31B 108.8 . .
C33 C32 C31 106.9(6) . .
C33 C32 H32A 110.3 . .
C31 C32 H32A 110.3 . .
C33 C32 H32B 110.3 . .
C31 C32 H32B 110.3 . .
H32A C32 H32B 108.6 . .
O2 C33 C32 105.5(6) . .
O2 C33 H33A 110.6 . .
C32 C33 H33A 110.6 . .
O2 C33 H33B 110.6 . .
C32 C33 H33B 110.6 . .
H33A C33 H33B 108.8 . .
O2 Li1 O1 119.8(4) . .
O2 Li1 N1 116.1(4) . .
O1 Li1 N1 101.4(3) . .
O2 Li1 Cl1 114.2(4) . .
O1 Li1 Cl1 94.3(3) . .
N1 Li1 Cl1 108.4(3) . .
O2 Li1 C1 100.4(3) . .
O1 Li1 C1 32.57(16) . .
N1 Li1 C1 89.2(3) . .
Cl1 Li1 C1 126.9(3) . .
O2 Li1 C6 104.3(4) . .
O1 Li1 C6 56.3(2) . .
N1 Li1 C6 59.8(2) . .
Cl1 Li1 C6 140.2(3) . .
C1 Li1 C6 30.58(15) . .
O2 Li1 Sm1 135.3(4) . .
O1 Li1 Sm1 40.76(15) . .
N1 Li1 Sm1 108.2(3) . .
Cl1 Li1 Sm1 53.71(15) . .
C1 Li1 Sm1 73.24(19) . .
C6 Li1 Sm1 91.8(2) . .
C35 C34 C39 114.5(12) . .
C35 C34 C40 128.2(12) . .
C39 C34 C40 117.3(12) . .
C34 C35 C36 127.3(14) . .
C37 C36 C35 111.8(14) . .
C36 C37 C38 126.5(14) . .
C39 C38 C37 120.4(14) . .
C38 C39 C34 119.2(14) . .
C39' C34' C35' 124.4(14) . .
C39' C34' C40' 129.1(14) . .
C35' C34' C40' 106.2(12) . .
C36' C35' C34' 114.8(15) . .
C35' C36' C37' 126.5(15) . .
C36' C37' C38' 114.1(14) . .
C39' C38' C37' 122.6(16) . .
C38' C39' C34' 117.4(15) . .

loop_
_geom_bond_atom_site_label_1
_geom_bond_atom_site_label_2
_geom_bond_distance
_geom_bond_site_symmetry_2
Sm1 O1 2.206(3) .
Sm1 N3 2.267(4) .
Sm1 N2 2.294(4) .
Sm1 Cl1 2.6953(12) .
Sm1 Si4 3.2818(14) .
Sm1 Li1 3.314(7) .
Sm1 Si2 3.4381(14) .
Cl1 Li1 2.321(8) .
Si1 N2 1.717(4) .
Si1 C18 1.863(7) .
Si1 C19 1.865(6) .
Si1 C20 1.865(6) .
Si2 N2 1.717(4) .
Si2 C21 1.854(6) .
Si2 C22 1.865(6) .
Si2 C23 1.875(6) .
Si3 N3 1.717(4) .
Si3 C24 1.865(6) .
Si3 C25 1.868(6) .
Si3 C26 1.881(6) .
Si4 N3 1.718(4) .
Si4 C27 1.869(6) .
Si4 C28 1.869(6) .
Si4 C29 1.890(6) .
O1 C1 1.356(5) .
O1 Li1 2.080(7) .
O2 C30 1.419(7) .
O2 C33 1.448(8) .
O2 Li1 1.908(8) .
N1 C8 1.467(5) .
N1 C9 1.479(5) 3_576
N1 C7 1.482(5) .
N1 Li1 2.089(8) .
C1 C2 1.403(6) .
C1 C6 1.415(6) .
C1 Li1 2.518(8) .
C2 C3 1.388(6) .
C2 C10 1.541(6) .
C3 C4 1.386(6) .
C3 H3 0.9400 .
C4 C5 1.388(6) .
C4 C14 1.532(6) .
C5 C6 1.386(6) .
C5 H5 0.9400 .
C6 C7 1.500(6) .
C6 Li1 2.769(9) .
C7 H7A 0.9800 .
C7 H7B 0.9800 .
C8 C9 1.503(6) .
C8 H8A 0.9800 .
C8 H8B 0.9800 .
C9 N1 1.479(5) 3_576
C9 H9A 0.9800 .
C9 H9B 0.9800 .
C10 C13 1.521(7) .
C10 C12 1.528(7) .
C10 C11 1.540(7) .
C13 H13A 0.9700 .
C13 H13B 0.9700 .
C13 H13C 0.9700 .
C11 H11A 0.9700 .
C11 H11B 0.9700 .
C11 H11C 0.9700 .
C12 H12A 0.9700 .
C12 H12B 0.9700 .
C12 H12C 0.9700 .
C14 C15' 1.509(13) .
C14 C17 1.514(13) .
C14 C16' 1.514(12) .
C14 C15 1.532(13) .
C14 C16 1.534(12) .
C14 C17' 1.547(13) .
C15 H15A 0.9700 .
C15 H15B 0.9700 .
C15 H15C 0.9700 .
C15' H15D 0.9700 .
C15' H15E 0.9700 .
C15' H15F 0.9700 .
C16 H16A 0.9700 .
C16 H16B 0.9700 .
C16 H16C 0.9700 .
C16' H16D 0.9700 .
C16' H16E 0.9700 .
C16' H16F 0.9700 .
C17 H17A 0.9700 .
C17 H17B 0.9700 .
C17 H17C 0.9700 .
C17' H17D 0.9700 .
C17' H17E 0.9700 .
C17' H17F 0.9700 .
C18 H18A 0.9700 .
C18 H18B 0.9700 .
C18 H18C 0.9700 .
C19 H19A 0.9700 .
C19 H19B 0.9700 .
C19 H19C 0.9700 .
C20 H20A 0.9700 .
C20 H20B 0.9700 .
C20 H20C 0.9700 .
C21 H21A 0.9700 .
C21 H21B 0.9700 .
C21 H21C 0.9700 .
C22 H22A 0.9700 .
C22 H22B 0.9700 .
C22 H22C 0.9700 .
C23 H23A 0.9700 .
C23 H23B 0.9700 .
C23 H23C 0.9700 .
C24 H24A 0.9700 .
C24 H24B 0.9700 .
C24 H24C 0.9700 .
C25 H25A 0.9700 .
C25 H25B 0.9700 .
C25 H25C 0.9700 .
C26 H26A 0.9700 .
C26 H26B 0.9700 .
C26 H26C 0.9700 .
C27 H27A 0.9700 .
C27 H27B 0.9700 .
C27 H27C 0.9700 .
C28 H28A 0.9700 .
C28 H28B 0.9700 .
C28 H28C 0.9700 .
C29 H29A 0.9700 .
C29 H29B 0.9700 .
C29 H29C 0.9700 .
C30 C31 1.511(9) .
C30 H30A 0.9800 .
C30 H30B 0.9800 .
C31 C32 1.469(10) .
C31 H31A 0.9800 .
C31 H31B 0.9800 .
C32 C33 1.458(10) .
C32 H32A 0.9800 .
C32 H32B 0.9800 .
C33 H33A 0.9800 .
C33 H33B 0.9800 .
C34 C35 1.416(14) .
C34 C39 1.439(15) .
C34 C40 1.504(14) .
C35 C36 1.422(14) .
C36 C37 1.332(14) .
C37 C38 1.392(14) .
C38 C39 1.372(14) .
C34' C39' 1.388(15) .
C34' C35' 1.397(14) .
C34' C40' 1.529(14) .
C35' C36' 1.360(14) .
C36' C37' 1.403(14) .
C37' C38' 1.437(14) .
C38' C39' 1.371(15) .
